data_4129702
loop_
_publ_author_name
'Liu, Zengjin'
'Lin, Xinglong'
'Yang, Na'
'Su, Zhishan'
'Hu, Changwei'
'Xiao, Peihong'
'He, Yanyang'
'Song, Zhenlei'

_publ_section_title
;
 Unique Steric Effect of Geminal Bis(silane) To Control the High
 Exo-selectivity in Intermolecular Diels-Alder Reaction.
;
_journal_issue 6
_journal_name_full 'Journal of the American Chemical Society'
_journal_page_first 1877
_journal_page_last 1883
_journal_paper_doi 10.1021/jacs.5b09689
_journal_volume 138
_journal_year 2016
_chemical_formula_moiety 'C35 H52 N2 O7 Si2'
_chemical_formula_sum 'C35 H52 N2 O7 Si2'
_chemical_formula_weight 668.96
_space_group_crystal_system monoclinic
_space_group_IT_number 14
_space_group_name_Hall '-P 2yn'
_space_group_name_H-M_alt 'P 1 21/n 1'
_atom_sites_solution_hydrogens geom
_audit_creation_date 2016-01-31
_audit_creation_method
;
Olex2 1.2
(compiled 2015.09.30 svn.r3233 for OlexSys, GUI svn.r5103)
;
_cell_angle_alpha 90
_cell_angle_beta 113.660(7)
_cell_angle_gamma 90
_cell_formula_units_Z 4
_cell_length_a 16.5236(9)
_cell_length_b 14.1625(6)
_cell_length_c 17.3391(11)
_cell_measurement_reflns_used 3556
_cell_measurement_temperature 293(2)
_cell_measurement_theta_max 25.5910
_cell_measurement_theta_min 3.6120
_cell_volume 3716.5(4)
_computing_cell_refinement
;
CrysAlisPro, Agilent Technologies,
Version 1.171.36.28 (release 01-02-2013 CrysAlis171 .NET)
(compiled Feb  1 2013,16:14:44)
;
_computing_data_collection
;
CrysAlisPro, Agilent Technologies,
Version 1.171.36.28 (release 01-02-2013 CrysAlis171 .NET)
(compiled Feb  1 2013,16:14:44)
;
_computing_data_reduction
;
CrysAlisPro, Agilent Technologies,
Version 1.171.36.28 (release 01-02-2013 CrysAlis171 .NET)
(compiled Feb  1 2013,16:14:44)
;
_computing_molecular_graphics 'Olex2 (Dolomanov et al., 2009)'
_computing_publication_material 'Olex2 (Dolomanov et al., 2009)'
_computing_structure_refinement 'ShelXL (Sheldrick, 2015)'
_computing_structure_solution 'ShelXS (Sheldrick, 2008)'
_diffrn_ambient_temperature 293(2)
_diffrn_detector_area_resol_mean 16.0733
_diffrn_measured_fraction_theta_full 0.998
_diffrn_measured_fraction_theta_max 0.998
_diffrn_measurement_details
;
#__ type_ start__ end____ width___ exp.time_
  1 omega  -91.00  -56.50   1.5000   20.0000
omega____ theta____ kappa____ phi______ frames
    -      -19.3700  178.0000 -120.0000 23

#__ type_ start__ end____ width___ exp.time_
  2 omega  -94.00  -58.00   1.5000   20.0000
omega____ theta____ kappa____ phi______ frames
    -      -19.3700  178.0000  150.0000 24

#__ type_ start__ end____ width___ exp.time_
  3 omega  -20.00    5.50   1.5000   20.0000
omega____ theta____ kappa____ phi______ frames
    -      -19.3700  -99.0000   30.0000 17

#__ type_ start__ end____ width___ exp.time_
  4 omega -103.00  -77.50   1.5000   20.0000
omega____ theta____ kappa____ phi______ frames
    -      -19.3700  178.0000   60.0000 17

#__ type_ start__ end____ width___ exp.time_
  5 omega  -85.00  -58.00   1.5000   20.0000
omega____ theta____ kappa____ phi______ frames
    -      -19.3700  -57.0000  150.0000 18

#__ type_ start__ end____ width___ exp.time_
  6 omega  -43.00   98.00   1.5000   20.0000
omega____ theta____ kappa____ phi______ frames
    -       22.6512    0.0000  -60.0000 94
;
_diffrn_measurement_device_type 'SuperNova, Dual, Cu at zero, Eos'
_diffrn_measurement_method '\w scans'
_diffrn_orient_matrix_UB_11 -0.0030071000
_diffrn_orient_matrix_UB_12 0.0430856000
_diffrn_orient_matrix_UB_13 -0.0218309000
_diffrn_orient_matrix_UB_21 0.0439043000
_diffrn_orient_matrix_UB_22 -0.0061477000
_diffrn_orient_matrix_UB_23 0.0034205000
_diffrn_orient_matrix_UB_31 -0.0160841000
_diffrn_orient_matrix_UB_32 -0.0247845000
_diffrn_orient_matrix_UB_33 -0.0388274000
_diffrn_radiation_monochromator mirror
_diffrn_radiation_type MoK\a
_diffrn_radiation_wavelength 0.71073
_diffrn_reflns_av_R_equivalents 0.0502
_diffrn_reflns_av_unetI/netI 0.0680
_diffrn_reflns_Laue_measured_fraction_full 0.998
_diffrn_reflns_Laue_measured_fraction_max 0.998
_diffrn_reflns_limit_h_max 20
_diffrn_reflns_limit_h_min -18
_diffrn_reflns_limit_k_max 17
_diffrn_reflns_limit_k_min -16
_diffrn_reflns_limit_l_max 21
_diffrn_reflns_limit_l_min -21
_diffrn_reflns_number 16673
_diffrn_reflns_point_group_measured_fraction_full 0.998
_diffrn_reflns_point_group_measured_fraction_max 0.998
_diffrn_reflns_theta_full 25.500
_diffrn_reflns_theta_max 26.022
_diffrn_reflns_theta_min 3.052
_diffrn_source 'SuperNova (Mo) X-ray Source'
_exptl_absorpt_coefficient_mu 0.142
_exptl_absorpt_correction_T_max 1.00000
_exptl_absorpt_correction_T_min 0.33506
_exptl_absorpt_correction_type multi-scan
_exptl_absorpt_process_details
;
CrysAlisPro, Agilent Technologies,
Version 1.171.36.28 (release 01-02-2013 CrysAlis171 .NET)
(compiled Feb  1 2013,16:14:44)
Empirical absorption correction using spherical harmonics,
 implemented in SCALE3 ABSPACK scaling algorithm.
;
_exptl_crystal_colour 'clear light colourless'
_exptl_crystal_colour_lustre clear
_exptl_crystal_colour_modifier light
_exptl_crystal_colour_primary colourless
_exptl_crystal_density_diffrn 1.196
_exptl_crystal_description needle
_exptl_crystal_F_000 1440
_exptl_crystal_size_max 0.39
_exptl_crystal_size_mid 0.26
_exptl_crystal_size_min 0.24
_refine_diff_density_max 0.297
_refine_diff_density_min -0.398
_refine_diff_density_rms 0.040
_refine_ls_extinction_coef 0.0060(7)
_refine_ls_extinction_expression Fc^*^=kFc[1+0.001xFc^2^\l^3^/sin(2\q)]^-1/4^
_refine_ls_extinction_method 'SHELXL-2014/7 (Sheldrick 2014'
_refine_ls_goodness_of_fit_ref 1.038
_refine_ls_hydrogen_treatment constr
_refine_ls_matrix_type full
_refine_ls_number_parameters 489
_refine_ls_number_reflns 7323
_refine_ls_number_restraints 102
_refine_ls_restrained_S_all 1.046
_refine_ls_R_factor_all 0.1158
_refine_ls_R_factor_gt 0.0677
_refine_ls_shift/su_max 0.000
_refine_ls_shift/su_mean 0.000
_refine_ls_structure_factor_coef Fsqd
_refine_ls_weighting_details 'w=1/[\s^2^(Fo^2^)+(0.0584P)^2^+1.3300P] where P=(Fo^2^+2Fc^2^)/3'
_refine_ls_weighting_scheme calc
_refine_ls_wR_factor_gt 0.1512
_refine_ls_wR_factor_ref 0.1850
_reflns_Friedel_coverage 0.000
_reflns_number_gt 4287
_reflns_number_total 7323
_reflns_threshold_expression 'I > 2\s(I)'
_cod_data_source_file ja5b09689_si_003.cif
_cod_data_source_block songzhl1018
_cod_database_code 4129702
_shelx_space_group_comment
;
The symmetry employed for this shelxl refinement is uniquely defined
by the following loop, which should always be used as a source of
symmetry information in preference to the above space-group names.
They are only intended as comments.
;
_reflns_odcompleteness_completeness 99.77
_reflns_odcompleteness_iscentric 1
_reflns_odcompleteness_theta 26.32
_olex2_refinement_description
;
1. Fixed Uiso
 At 1.2 times of:
  All C(H) groups, All C(H,H) groups
 At 1.5 times of:
  All C(H,H,H) groups, All C(H,H,H,H,H,H) groups, All O(H) groups
2. Uiso/Uaniso restraints and constraints
Uanis(C1E) \\sim Ueq, Uanis(C26A) \\sim Ueq, Uanis(C1L) \\sim Ueq, Uanis(C27A)
\\sim Ueq, Uanis(C28A) \\sim Ueq, Uanis(C29A) \\sim Ueq, Uanis(C1H) \\sim Ueq,
Uanis(C1F) \\sim Ueq, Uanis(C24) \\sim Ueq, Uanis(C25) \\sim Ueq, Uanis(C34A)
\\sim Ueq, Uanis(C34B) \\sim Ueq, Uanis(C35B) \\sim Ueq, Uanis(C35A) \\sim Ueq,
Uanis(C32B) \\sim Ueq, Uanis(C33) \\sim Ueq, Uanis(C32A) \\sim Ueq: with sigma
of 0.02 and sigma for terminal atoms of 0.04
3. Others
 Fixed Sof: C1E(0.5) H1EA(0.5) H1EB(0.5) H1EC(0.5) C1F(0.5) H1FA(0.5)
 H1FB(0.5) C1H(0.5) H1HA(0.5) H1HB(0.5) H1HC(0.5) C1L(0.5) H1LA(0.5) H1LB(0.5)
 C26A(0.5) H26A(0.5) H26B(0.5) C27A(0.5) H27A(0.5) H27B(0.5) H27C(0.5)
 C28A(0.5) H28A(0.5) H28B(0.5) C29A(0.5) H29A(0.5) H29B(0.5) H29C(0.5)
 C32A(0.6) H32A(0.6) H32B(0.6) C32B(0.4) H32C(0.4) H32D(0.4) H33A(0.6)
 H33B(0.6) H33C(0.6) H33D(0.4) H33E(0.4) H33F(0.4) C34A(0.6) H34A(0.6)
 H34B(0.6) C34B(0.4) H34C(0.4) H34D(0.4) C35A(0.6) H35A(0.6) H35B(0.6)
 H35C(0.6) C35B(0.4) H35D(0.4) H35E(0.4) H35F(0.4)
4.a Ternary CH refined with riding coordinates:
 C6(H6), C8(H8), C23(H23)
4.b Secondary CH2 refined with riding coordinates:
 C1F(H1FA,H1FB), C1L(H1LA,H1LB), C2(H2A,H2B), C3(H3A,H3B), C15(H15A,H15B),
 C24(H24A,H24B), C26A(H26A,H26B), C28A(H28A,H28B), C30(H30A,H30B), C32A(H32A,
 H32B), C32B(H32C,H32D), C34A(H34A,H34B), C34B(H34C,H34D)
4.c Me refined with riding coordinates:
 C33(H33A,H33B,H33C), C33(H33D,H33E,H33F)
4.d Aromatic/amide H refined with riding coordinates:
 C5(H5A), C10(H10), C11(H11), C12(H12), C13(H13), C14(H14), C18(H18), C20(H20),
  C22(H22)
4.e Idealised Me refined as rotating group:
 C1E(H1EA,H1EB,H1EC), C1H(H1HA,H1HB,H1HC), C7(H7A,H7B,H7C), C25(H25A,H25B,
 H25C), C27A(H27A,H27B,H27C), C29A(H29A,H29B,H29C), C31(H31A,H31B,H31C),
 C35A(H35A,H35B,H35C), C35B(H35D,H35E,H35F)
4.f Idealised tetrahedral OH refined as rotating group:
 O5(H5)
;
_shelx_shelxl_version_number 2014/7
_olex2_submission_special_instructions 'No special instructions were received'

loop_
_space_group_symop_operation_xyz
'x, y, z'
'-x+1/2, y+1/2, -z+1/2'
'-x, -y, -z'
'x-1/2, -y-1/2, z-1/2'

loop_
_atom_site_label
_atom_site_type_symbol
_atom_site_fract_x
_atom_site_fract_y
_atom_site_fract_z
_atom_site_U_iso_or_equiv
_atom_site_adp_type
_atom_site_occupancy
_atom_site_site_symmetry_order
_atom_site_calc_flag
_atom_site_refinement_flags_posn
_atom_site_refinement_flags_adp
_atom_site_refinement_flags_occupancy
_atom_site_disorder_assembly
_atom_site_disorder_group
Si1 Si 0.20352(7) 0.10286(8) 0.12583(8) 0.0823(4) Uani 1 1 d . . . . .
Si2 Si 0.41227(7) 0.09076(9) 0.24583(8) 0.0965(4) Uani 1 1 d . . . . .
O1 O 0.57524(18) -0.06985(17) 0.04852(17) 0.1002(10) Uani 1 1 d . . . . .
O2 O 0.93111(16) 0.19304(19) 0.3178(2) 0.1072(10) Uani 1 1 d . . . . .
O3 O 0.53563(12) 0.26471(13) 0.08061(12) 0.0544(5) Uani 1 1 d . . . . .
O4 O 0.64924(13) 0.35094(13) 0.16792(13) 0.0592(6) Uani 1 1 d . . . . .
O5 O 0.35131(15) 0.47134(13) -0.08816(13) 0.0606(6) Uani 1 1 d . . . . .
H5 H 0.3520 0.5208 -0.1125 0.091 Uiso 1 1 calc GR . . . .
O6 O 0.69288(17) -0.13979(16) 0.13110(16) 0.0908(8) Uani 1 1 d . . . . .
O7 O 0.94867(14) 0.04751(17) 0.29270(16) 0.0809(7) Uani 1 1 d . . . . .
N5 N 0.90375(17) 0.1179(2) 0.28381(18) 0.0657(7) Uani 1 1 d . . . . .
N6 N 0.64890(19) -0.06947(18) 0.10479(17) 0.0649(7) Uani 1 1 d . . . . .
C1 C 0.32028(16) 0.40098(18) 0.02283(16) 0.0441(6) Uani 1 1 d . . . . .
C1E C 0.1661(9) 0.0688(11) -0.0322(7) 0.105(4) Uani 0.5 1 d . U P A 2
H1EA H 0.1213 0.0715 -0.0884 0.157 Uiso 0.5 1 calc GR . P A 2
H1EB H 0.1758 0.0042 -0.0138 0.157 Uiso 0.5 1 calc GR . P A 2
H1EC H 0.2200 0.0951 -0.0312 0.157 Uiso 0.5 1 calc GR . P A 2
C1F C 0.1571(8) 0.1773(10) 0.2064(7) 0.131(4) Uani 0.5 1 d . U P B 2
H1FA H 0.1834 0.1492 0.2620 0.158 Uiso 0.5 1 calc R . P B 2
H1FB H 0.1780 0.2419 0.2112 0.158 Uiso 0.5 1 calc R . P B 2
C1H C 0.0689(11) 0.1790(14) 0.1824(14) 0.179(7) Uani 0.5 1 d . U P B 2
H1HA H 0.0417 0.2080 0.1279 0.269 Uiso 0.5 1 calc GR . P B 2
H1HB H 0.0547 0.2146 0.2224 0.269 Uiso 0.5 1 calc GR . P B 2
H1HC H 0.0473 0.1156 0.1796 0.269 Uiso 0.5 1 calc GR . P B 2
C1L C 0.1370(5) 0.1235(6) 0.0249(5) 0.088(2) Uani 0.5 1 d . U P A 2
H1LA H 0.0769 0.1060 0.0152 0.106 Uiso 0.5 1 calc R . P A 2
H1LB H 0.1376 0.1904 0.0130 0.106 Uiso 0.5 1 calc R . P A 2
C2 C 0.3236(2) 0.4169(2) 0.11141(18) 0.0571(8) Uani 1 1 d . . . . .
H2A H 0.3834 0.4336 0.1490 0.069 Uiso 1 1 calc R . . . .
H2B H 0.2855 0.4696 0.1100 0.069 Uiso 1 1 calc R . . . .
C3 C 0.2949(2) 0.3309(2) 0.1460(2) 0.0686(9) Uani 1 1 d . . . . .
H3A H 0.3143 0.3382 0.2064 0.082 Uiso 1 1 calc R . . . .
H3B H 0.2308 0.3282 0.1218 0.082 Uiso 1 1 calc R . . . .
C4 C 0.32959(19) 0.2392(2) 0.12893(19) 0.0609(8) Uani 1 1 d . . . . .
C5 C 0.36867(18) 0.2353(2) 0.07562(18) 0.0536(8) Uani 1 1 d . . . . .
H5A H 0.3892 0.1766 0.0675 0.064 Uiso 1 1 calc R . . . .
C6 C 0.38311(17) 0.31744(17) 0.02651(17) 0.0448(6) Uani 1 1 d . . . . .
H6 H 0.3684 0.2960 -0.0313 0.054 Uiso 1 1 calc R . . . .
C7 C 0.22667(18) 0.3727(2) -0.03816(19) 0.0596(8) Uani 1 1 d . . . . .
H7A H 0.2234 0.3720 -0.0947 0.089 Uiso 1 1 calc GR . . . .
H7B H 0.1849 0.4174 -0.0342 0.089 Uiso 1 1 calc GR . . . .
H7C H 0.2132 0.3109 -0.0238 0.089 Uiso 1 1 calc GR . . . .
C8 C 0.34910(18) 0.49226(18) -0.00811(18) 0.0484(7) Uani 1 1 d . . . . .
H8 H 0.4098 0.5062 0.0312 0.058 Uiso 1 1 calc R . . . .
C9 C 0.29397(19) 0.5795(2) -0.01318(19) 0.0535(7) Uani 1 1 d . . . . .
C10 C 0.2141(2) 0.5963(2) -0.0798(2) 0.0672(9) Uani 1 1 d . . . . .
H10 H 0.1921 0.5525 -0.1233 0.081 Uiso 1 1 calc R . . . .
C11 C 0.1665(3) 0.6772(3) -0.0827(3) 0.0879(12) Uani 1 1 d . . . . .
H11 H 0.1127 0.6873 -0.1278 0.106 Uiso 1 1 calc R . . . .
C12 C 0.1975(3) 0.7417(3) -0.0204(4) 0.1059(15) Uani 1 1 d . . . . .
H12 H 0.1649 0.7961 -0.0228 0.127 Uiso 1 1 calc R . . . .
C13 C 0.2765(3) 0.7277(3) 0.0462(3) 0.1061(15) Uani 1 1 d . . . . .
H13 H 0.2975 0.7721 0.0893 0.127 Uiso 1 1 calc R . . . .
C14 C 0.3254(2) 0.6467(2) 0.0493(2) 0.0779(10) Uani 1 1 d . . . . .
H14 H 0.3798 0.6379 0.0940 0.093 Uiso 1 1 calc R . . . .
C15 C 0.47955(17) 0.34862(18) 0.06324(19) 0.0527(7) Uani 1 1 d . . . . .
H15A H 0.4908 0.3892 0.0236 0.063 Uiso 1 1 calc R . . . .
H15B H 0.4925 0.3839 0.1148 0.063 Uiso 1 1 calc R . . . .
C16 C 0.61857(18) 0.27665(19) 0.13540(18) 0.0481(7) Uani 1 1 d . . . . .
C17 C 0.67088(17) 0.18740(18) 0.15346(17) 0.0449(6) Uani 1 1 d . . . . .
C18 C 0.75886(18) 0.1926(2) 0.20948(17) 0.0501(7) Uani 1 1 d . . . . .
H18 H 0.7835 0.2499 0.2338 0.060 Uiso 1 1 calc R . . . .
C19 C 0.80891(18) 0.1115(2) 0.22833(17) 0.0492(7) Uani 1 1 d . . . . .
C20 C 0.77451(19) 0.0249(2) 0.19550(17) 0.0503(7) Uani 1 1 d . . . . .
H20 H 0.8088 -0.0296 0.2099 0.060 Uiso 1 1 calc R . . . .
C21 C 0.68741(18) 0.02249(19) 0.14054(17) 0.0479(7) Uani 1 1 d . . . . .
C22 C 0.63506(19) 0.10174(19) 0.11774(17) 0.0491(7) Uani 1 1 d . . . . .
H22 H 0.5767 0.0978 0.0790 0.059 Uiso 1 1 calc R . . . .
C23 C 0.3154(2) 0.1503(3) 0.1721(3) 0.0969(14) Uani 1 1 d . . . . .
H23 H 0.3052 0.1855 0.2159 0.116 Uiso 1 1 calc R . . . .
C24 C 0.1914(3) -0.0116(4) 0.1686(3) 0.151(2) Uani 1 1 d . U . . .
H24A H 0.2357 -0.0536 0.1642 0.181 Uiso 1 1 calc R . . . .
H24B H 0.2056 -0.0031 0.2282 0.181 Uiso 1 1 calc R . . . .
C25 C 0.1052(5) -0.0602(6) 0.1313(4) 0.251(5) Uani 1 1 d . U . . .
H25A H 0.0800 -0.0508 0.0714 0.377 Uiso 1 1 calc GR . . . .
H25B H 0.0662 -0.0350 0.1548 0.377 Uiso 1 1 calc GR . . . .
H25C H 0.1134 -0.1265 0.1433 0.377 Uiso 1 1 calc GR . . . .
C26A C 0.2041(7) 0.0603(11) 0.0134(6) 0.091(3) Uani 0.5 1 d . U P B 1
H26A H 0.2220 0.1135 -0.0113 0.109 Uiso 0.5 1 calc R . P B 1
H26B H 0.2489 0.0118 0.0247 0.109 Uiso 0.5 1 calc R . P B 1
C27A C 0.1169(7) 0.0216(8) -0.0526(6) 0.100(3) Uani 0.5 1 d . U P B 1
H27A H 0.1236 0.0092 -0.1041 0.151 Uiso 0.5 1 calc GR . P B 1
H27B H 0.0708 0.0673 -0.0626 0.151 Uiso 0.5 1 calc GR . P B 1
H27C H 0.1017 -0.0358 -0.0321 0.151 Uiso 0.5 1 calc GR . P B 1
C28A C 0.1080(4) 0.1855(6) 0.0918(5) 0.087(2) Uani 0.5 1 d . U P B 1
H28A H 0.1177 0.2353 0.0581 0.105 Uiso 0.5 1 calc R . P B 1
H28B H 0.0551 0.1516 0.0566 0.105 Uiso 0.5 1 calc R . P B 1
C29A C 0.0938(10) 0.2284(10) 0.1629(12) 0.129(5) Uani 0.5 1 d . U P B 1
H29A H 0.0504 0.2776 0.1422 0.193 Uiso 0.5 1 calc GR . P B 1
H29B H 0.1483 0.2546 0.2022 0.193 Uiso 0.5 1 calc GR . P B 1
H29C H 0.0734 0.1811 0.1904 0.193 Uiso 0.5 1 calc GR . P B 1
C30 C 0.5174(2) 0.1540(3) 0.2672(2) 0.0839(11) Uani 1 1 d . . . . .
H30A H 0.5653 0.1149 0.3046 0.101 Uiso 1 1 calc R . . . .
H30B H 0.5246 0.1589 0.2145 0.101 Uiso 1 1 calc R . . . .
C31 C 0.5285(3) 0.2511(4) 0.3050(3) 0.1296(19) Uani 1 1 d . . . . .
H31A H 0.4892 0.2942 0.2645 0.194 Uiso 1 1 calc GR . . . .
H31B H 0.5884 0.2717 0.3208 0.194 Uiso 1 1 calc GR . . . .
H31C H 0.5151 0.2495 0.3540 0.194 Uiso 1 1 calc GR . . . .
C32A C 0.4180(5) -0.0175(5) 0.1638(5) 0.095(2) Uani 0.6 1 d . U P C 1
H32A H 0.3634 -0.0534 0.1439 0.115 Uiso 0.6 1 calc R . P C 1
H32B H 0.4238 0.0106 0.1153 0.115 Uiso 0.6 1 calc R . P C 1
C32B C 0.4383(9) -0.0245(9) 0.2642(9) 0.125(4) Uani 0.4 1 d . U P C 2
H32C H 0.3848 -0.0591 0.2560 0.150 Uiso 0.4 1 calc R . P C 2
H32D H 0.4783 -0.0316 0.3228 0.150 Uiso 0.4 1 calc R . P C 2
C33 C 0.4864(5) -0.0759(5) 0.2026(4) 0.166(2) Uani 1 1 d . U . . .
H33A H 0.4873 -0.1241 0.1641 0.249 Uiso 0.6 1 calc R . P C 1
H33B H 0.5405 -0.0407 0.2215 0.249 Uiso 0.6 1 calc R . P C 1
H33C H 0.4802 -0.1046 0.2501 0.249 Uiso 0.6 1 calc R . P C 1
H33D H 0.4986 -0.1411 0.2179 0.249 Uiso 0.4 1 calc R . P C 2
H33E H 0.4468 -0.0713 0.1444 0.249 Uiso 0.4 1 calc R . P C 2
H33F H 0.5405 -0.0438 0.2114 0.249 Uiso 0.4 1 calc R . P C 2
C34A C 0.4040(6) 0.0287(6) 0.3315(5) 0.107(2) Uani 0.6 1 d . U P C 1
H34A H 0.3561 -0.0165 0.3089 0.128 Uiso 0.6 1 calc R . P C 1
H34B H 0.4581 -0.0068 0.3597 0.128 Uiso 0.6 1 calc R . P C 1
C34B C 0.3920(12) 0.1342(14) 0.3563(9) 0.123(5) Uani 0.4 1 d . U P C 2
H34C H 0.3890 0.2025 0.3574 0.148 Uiso 0.4 1 calc R . P C 2
H34D H 0.3359 0.1095 0.3529 0.148 Uiso 0.4 1 calc R . P C 2
C35A C 0.3896(11) 0.0828(13) 0.3911(11) 0.185(6) Uani 0.6 1 d . U P C 1
H35A H 0.3309 0.1085 0.3671 0.277 Uiso 0.6 1 calc GR . P C 1
H35B H 0.4318 0.1334 0.4089 0.277 Uiso 0.6 1 calc GR . P C 1
H35C H 0.3961 0.0442 0.4387 0.277 Uiso 0.6 1 calc GR . P C 1
C35B C 0.4639(11) 0.1005(18) 0.4357(8) 0.205(10) Uani 0.4 1 d . U P C 2
H35D H 0.4712 0.0336 0.4323 0.307 Uiso 0.4 1 calc GR . P C 2
H35E H 0.4488 0.1143 0.4825 0.307 Uiso 0.4 1 calc GR . P C 2
H35F H 0.5181 0.1319 0.4433 0.307 Uiso 0.4 1 calc GR . P C 2

loop_
_atom_site_aniso_label
_atom_site_aniso_U_11
_atom_site_aniso_U_22
_atom_site_aniso_U_33
_atom_site_aniso_U_23
_atom_site_aniso_U_13
_atom_site_aniso_U_12
Si1 0.0583(6) 0.0697(7) 0.1122(9) 0.0149(6) 0.0273(6) -0.0123(5)
Si2 0.0640(7) 0.0957(9) 0.1197(10) 0.0593(7) 0.0263(6) 0.0143(6)
O1 0.0768(18) 0.0634(16) 0.110(2) -0.0276(15) -0.0147(16) 0.0069(13)
O2 0.0558(15) 0.0640(17) 0.157(3) -0.0022(17) -0.0039(16) -0.0051(13)
O3 0.0415(11) 0.0383(10) 0.0724(13) -0.0029(9) 0.0115(9) 0.0072(8)
O4 0.0507(12) 0.0372(11) 0.0761(14) -0.0019(10) 0.0111(10) 0.0006(9)
O5 0.0774(15) 0.0407(11) 0.0691(14) 0.0057(10) 0.0350(12) 0.0060(11)
O6 0.101(2) 0.0429(13) 0.0954(18) -0.0033(12) 0.0051(15) 0.0136(13)
O7 0.0478(13) 0.0710(16) 0.1103(19) 0.0153(14) 0.0176(13) 0.0180(12)
N5 0.0446(15) 0.0562(17) 0.0834(19) 0.0119(15) 0.0122(14) 0.0031(13)
N6 0.0678(18) 0.0458(15) 0.0679(18) -0.0071(13) 0.0134(15) 0.0080(14)
C1 0.0349(14) 0.0373(14) 0.0514(16) 0.0002(12) 0.0083(12) 0.0001(11)
C1E 0.107(11) 0.136(10) 0.086(9) -0.016(9) 0.054(8) -0.014(9)
C1F 0.109(8) 0.177(11) 0.118(8) 0.011(7) 0.055(6) -0.027(8)
C1H 0.115(12) 0.215(19) 0.223(16) -0.054(15) 0.084(11) -0.014(11)
C1L 0.068(5) 0.086(5) 0.085(5) 0.021(4) 0.003(4) -0.022(4)
C2 0.0504(17) 0.0556(18) 0.0622(19) -0.0031(15) 0.0193(15) 0.0023(14)
C3 0.061(2) 0.080(2) 0.065(2) 0.0099(18) 0.0260(17) -0.0035(18)
C4 0.0417(16) 0.063(2) 0.0609(19) 0.0162(16) 0.0029(14) -0.0125(15)
C5 0.0432(16) 0.0372(15) 0.0622(19) 0.0042(13) 0.0021(14) -0.0019(12)
C6 0.0417(15) 0.0335(14) 0.0505(16) -0.0009(12) 0.0093(12) -0.0011(11)
C7 0.0404(16) 0.0511(17) 0.068(2) 0.0052(15) 0.0021(14) -0.0060(13)
C8 0.0415(15) 0.0366(14) 0.0607(18) -0.0018(13) 0.0136(13) 0.0014(12)
C9 0.0458(16) 0.0391(15) 0.070(2) 0.0000(14) 0.0168(15) 0.0047(13)
C10 0.0528(19) 0.0536(19) 0.087(2) 0.0071(17) 0.0200(17) 0.0090(15)
C11 0.065(2) 0.071(3) 0.126(3) 0.024(2) 0.037(2) 0.025(2)
C12 0.108(4) 0.064(3) 0.155(4) 0.012(3) 0.061(3) 0.038(3)
C13 0.124(4) 0.056(2) 0.131(4) -0.019(2) 0.044(3) 0.019(2)
C14 0.083(3) 0.0505(19) 0.087(3) -0.0101(18) 0.020(2) 0.0100(18)
C15 0.0392(15) 0.0328(14) 0.077(2) 0.0017(13) 0.0137(14) 0.0065(12)
C16 0.0399(15) 0.0396(15) 0.0596(17) 0.0028(13) 0.0145(13) 0.0013(12)
C17 0.0394(15) 0.0368(14) 0.0562(17) 0.0027(12) 0.0168(13) 0.0055(12)
C18 0.0450(16) 0.0418(15) 0.0610(18) 0.0036(13) 0.0186(14) 0.0014(13)
C19 0.0385(15) 0.0495(16) 0.0547(17) 0.0078(13) 0.0135(13) 0.0044(13)
C20 0.0519(17) 0.0434(16) 0.0519(17) 0.0051(13) 0.0171(14) 0.0104(13)
C21 0.0506(17) 0.0400(15) 0.0488(16) -0.0030(12) 0.0155(14) 0.0047(13)
C22 0.0434(16) 0.0455(16) 0.0542(17) -0.0008(13) 0.0152(13) 0.0035(13)
C23 0.066(2) 0.099(3) 0.096(3) 0.048(2) 0.001(2) -0.024(2)
C24 0.123(4) 0.159(5) 0.121(4) 0.064(3) -0.005(3) -0.082(4)
C25 0.212(7) 0.262(9) 0.173(6) 0.100(6) -0.033(5) -0.163(7)
C26A 0.074(7) 0.113(7) 0.077(7) -0.009(7) 0.021(5) -0.027(6)
C27A 0.092(7) 0.116(8) 0.079(6) -0.021(5) 0.020(5) -0.028(6)
C28A 0.047(4) 0.101(6) 0.117(6) -0.009(5) 0.036(4) -0.003(4)
C29A 0.086(8) 0.123(10) 0.205(13) -0.015(10) 0.088(9) -0.009(7)
C30 0.063(2) 0.105(3) 0.069(2) 0.010(2) 0.0111(18) 0.015(2)
C31 0.104(3) 0.122(4) 0.111(4) -0.039(3) -0.011(3) 0.014(3)
C32A 0.099(5) 0.060(4) 0.108(5) 0.003(4) 0.021(4) 0.018(4)
C32B 0.126(9) 0.100(8) 0.146(10) 0.022(8) 0.051(8) 0.027(7)
C33 0.198(7) 0.144(5) 0.163(5) 0.015(4) 0.081(5) 0.021(5)
C34A 0.108(6) 0.115(7) 0.090(5) 0.036(5) 0.032(4) 0.005(5)
C34B 0.102(9) 0.172(14) 0.098(9) 0.018(9) 0.042(8) 0.010(9)
C35A 0.174(12) 0.243(17) 0.184(15) 0.033(12) 0.121(12) 0.017(13)
C35B 0.098(10) 0.44(3) 0.070(8) 0.073(12) 0.027(8) 0.034(15)

loop_
_atom_type_symbol
_atom_type_description
_atom_type_scat_dispersion_real
_atom_type_scat_dispersion_imag
_atom_type_scat_source
C C 0.0033 0.0016 'International Tables Vol C Tables 4.2.6.8 and 6.1.1.4'
H H 0.0000 0.0000 'International Tables Vol C Tables 4.2.6.8 and 6.1.1.4'
N N 0.0061 0.0033 'International Tables Vol C Tables 4.2.6.8 and 6.1.1.4'
O O 0.0106 0.0060 'International Tables Vol C Tables 4.2.6.8 and 6.1.1.4'
Si Si 0.0817 0.0704 'International Tables Vol C Tables 4.2.6.8 and 6.1.1.4'

loop_
_geom_angle_atom_site_label_1
_geom_angle_atom_site_label_2
_geom_angle_atom_site_label_3
_geom_angle
C1L Si1 C1F 109.9(5)
C1L Si1 C23 121.3(3)
C1L Si1 C24 116.5(3)
C23 Si1 C1F 95.6(3)
C23 Si1 C24 113.91(19)
C23 Si1 C26A 97.8(4)
C23 Si1 C28A 119.3(3)
C24 Si1 C1F 92.6(4)
C24 Si1 C26A 99.7(5)
C24 Si1 C28A 118.0(3)
C28A Si1 C26A 102.2(4)
C23 Si2 C30 114.12(17)
C23 Si2 C32A 97.4(3)
C23 Si2 C34B 94.9(5)
C30 Si2 C32A 101.1(2)
C30 Si2 C34B 98.7(5)
C32B Si2 C23 132.2(5)
C32B Si2 C30 106.4(5)
C32B Si2 C34B 103.1(7)
C34A Si2 C23 118.6(3)
C34A Si2 C30 116.8(3)
C34A Si2 C32A 104.0(4)
C16 O3 C15 115.5(2)
C8 O5 H5 109.5
O2 N5 O7 124.7(3)
O2 N5 C19 117.5(3)
O7 N5 C19 117.8(3)
O1 N6 C21 117.8(2)
O6 N6 O1 123.7(3)
O6 N6 C21 118.5(3)
C2 C1 C6 108.4(2)
C2 C1 C7 110.5(2)
C2 C1 C8 109.4(2)
C7 C1 C6 107.5(2)
C7 C1 C8 110.1(2)
C8 C1 C6 110.9(2)
H1EA C1E H1EB 109.5
H1EA C1E H1EC 109.5
H1EB C1E H1EC 109.5
C1L C1E H1EA 109.5
C1L C1E H1EB 109.5
C1L C1E H1EC 109.5
Si1 C1F H1FA 108.3
Si1 C1F H1FB 108.3
H1FA C1F H1FB 107.4
C1H C1F Si1 115.9(11)
C1H C1F H1FA 108.3
C1H C1F H1FB 108.3
C1F C1H H1HA 109.5
C1F C1H H1HB 109.5
C1F C1H H1HC 109.5
H1HA C1H H1HB 109.5
H1HA C1H H1HC 109.5
H1HB C1H H1HC 109.5
Si1 C1L H1LA 109.5
Si1 C1L H1LB 109.5
C1E C1L Si1 110.7(8)
C1E C1L H1LA 109.5
C1E C1L H1LB 109.5
H1LA C1L H1LB 108.1
C1 C2 H2A 109.0
C1 C2 H2B 109.0
H2A C2 H2B 107.8
C3 C2 C1 112.8(2)
C3 C2 H2A 109.0
C3 C2 H2B 109.0
C2 C3 H3A 108.6
C2 C3 H3B 108.6
H3A C3 H3B 107.6
C4 C3 C2 114.4(3)
C4 C3 H3A 108.6
C4 C3 H3B 108.6
C3 C4 C23 118.1(3)
C5 C4 C3 120.5(3)
C5 C4 C23 121.4(4)
C4 C5 H5A 116.9
C4 C5 C6 126.3(3)
C6 C5 H5A 116.9
C1 C6 H6 107.8
C5 C6 C1 110.7(2)
C5 C6 H6 107.8
C5 C6 C15 111.2(2)
C15 C6 C1 111.4(2)
C15 C6 H6 107.8
C1 C7 H7A 109.5
C1 C7 H7B 109.5
C1 C7 H7C 109.5
H7A C7 H7B 109.5
H7A C7 H7C 109.5
H7B C7 H7C 109.5
O5 C8 C1 107.1(2)
O5 C8 H8 107.4
O5 C8 C9 111.1(2)
C1 C8 H8 107.4
C9 C8 C1 116.1(2)
C9 C8 H8 107.4
C10 C9 C8 122.6(3)
C14 C9 C8 119.3(3)
C14 C9 C10 118.1(3)
C9 C10 H10 119.6
C11 C10 C9 120.8(3)
C11 C10 H10 119.6
C10 C11 H11 119.8
C12 C11 C10 120.5(4)
C12 C11 H11 119.8
C11 C12 H12 119.9
C11 C12 C13 120.3(4)
C13 C12 H12 119.9
C12 C13 H13 120.1
C12 C13 C14 119.7(4)
C14 C13 H13 120.1
C9 C14 C13 120.6(4)
C9 C14 H14 119.7
C13 C14 H14 119.7
O3 C15 C6 108.7(2)
O3 C15 H15A 110.0
O3 C15 H15B 110.0
C6 C15 H15A 110.0
C6 C15 H15B 110.0
H15A C15 H15B 108.3
O3 C16 C17 112.8(2)
O4 C16 O3 124.4(2)
O4 C16 C17 122.8(2)
C18 C17 C16 117.3(2)
C22 C17 C16 122.8(2)
C22 C17 C18 119.9(2)
C17 C18 H18 120.6
C19 C18 C17 118.9(3)
C19 C18 H18 120.6
C18 C19 N5 118.9(3)
C20 C19 N5 118.6(2)
C20 C19 C18 122.5(3)
C19 C20 H20 121.5
C21 C20 C19 117.0(2)
C21 C20 H20 121.5
C20 C21 N6 118.1(2)
C20 C21 C22 122.9(3)
C22 C21 N6 119.0(2)
C17 C22 H22 120.6
C21 C22 C17 118.7(3)
C21 C22 H22 120.6
Si1 C23 H23 93.9
Si2 C23 Si1 126.4(2)
Si2 C23 H23 93.9
C4 C23 Si1 114.6(2)
C4 C23 Si2 117.7(2)
C4 C23 H23 93.9
Si1 C24 H24A 107.7
Si1 C24 H24B 107.7
H24A C24 H24B 107.1
C25 C24 Si1 118.6(4)
C25 C24 H24A 107.7
C25 C24 H24B 107.7
C24 C25 H25A 109.5
C24 C25 H25B 109.5
C24 C25 H25C 109.5
H25A C25 H25B 109.5
H25A C25 H25C 109.5
H25B C25 H25C 109.5
Si1 C26A H26A 108.1
Si1 C26A H26B 108.1
H26A C26A H26B 107.3
C27A C26A Si1 116.9(8)
C27A C26A H26A 108.1
C27A C26A H26B 108.1
C26A C27A H27A 109.5
C26A C27A H27B 109.5
C26A C27A H27C 109.5
H27A C27A H27B 109.5
H27A C27A H27C 109.5
H27B C27A H27C 109.5
Si1 C28A H28A 108.9
Si1 C28A H28B 108.9
H28A C28A H28B 107.7
C29A C28A Si1 113.2(8)
C29A C28A H28A 108.9
C29A C28A H28B 108.9
C28A C29A H29A 109.5
C28A C29A H29B 109.5
C28A C29A H29C 109.5
H29A C29A H29B 109.5
H29A C29A H29C 109.5
H29B C29A H29C 109.5
Si2 C30 H30A 107.8
Si2 C30 H30B 107.8
H30A C30 H30B 107.1
C31 C30 Si2 118.0(3)
C31 C30 H30A 107.8
C31 C30 H30B 107.8
C30 C31 H31A 109.5
C30 C31 H31B 109.5
C30 C31 H31C 109.5
H31A C31 H31B 109.5
H31A C31 H31C 109.5
H31B C31 H31C 109.5
Si2 C32A H32A 109.4
Si2 C32A H32B 109.4
H32A C32A H32B 108.0
C33 C32A Si2 111.3(5)
C33 C32A H32A 109.4
C33 C32A H32B 109.4
Si2 C32B H32C 108.3
Si2 C32B H32D 108.3
Si2 C32B C33 115.9(8)
H32C C32B H32D 107.4
C33 C32B H32C 108.3
C33 C32B H32D 108.3
C32A C33 H33A 109.5
C32A C33 H33B 109.5
C32A C33 H33C 109.5
C32B C33 H33D 109.5
C32B C33 H33E 109.5
C32B C33 H33F 109.5
H33A C33 H33B 109.5
H33A C33 H33C 109.5
H33B C33 H33C 109.5
H33D C33 H33E 109.5
H33D C33 H33F 109.5
H33E C33 H33F 109.5
Si2 C34A H34A 108.2
Si2 C34A H34B 108.2
H34A C34A H34B 107.3
C35A C34A Si2 116.4(9)
C35A C34A H34A 108.2
C35A C34A H34B 108.2
Si2 C34B H34C 109.2
Si2 C34B H34D 109.2
H34C C34B H34D 107.9
C35B C34B Si2 112.1(12)
C35B C34B H34C 109.2
C35B C34B H34D 109.2
C34A C35A H35A 109.5
C34A C35A H35B 109.5
C34A C35A H35C 109.5
H35A C35A H35B 109.5
H35A C35A H35C 109.5
H35B C35A H35C 109.5
C34B C35B H35D 109.5
C34B C35B H35E 109.5
C34B C35B H35F 109.5
H35D C35B H35E 109.5
H35D C35B H35F 109.5
H35E C35B H35F 109.5

loop_
_geom_bond_atom_site_label_1
_geom_bond_atom_site_label_2
_geom_bond_distance
Si1 C1F 2.124(12)
Si1 C1L 1.677(7)
Si1 C23 1.823(4)
Si1 C24 1.827(4)
Si1 C26A 2.045(11)
Si1 C28A 1.860(7)
Si2 C23 1.807(4)
Si2 C30 1.855(4)
Si2 C32A 2.119(7)
Si2 C32B 1.685(12)
Si2 C34A 1.778(7)
Si2 C34B 2.162(16)
O1 N6 1.217(3)
O2 N5 1.212(3)
O3 C15 1.462(3)
O3 C16 1.328(3)
O4 C16 1.205(3)
O5 H5 0.8200
O5 C8 1.434(3)
O6 N6 1.209(3)
O7 N5 1.215(3)
N5 C19 1.476(4)
N6 C21 1.473(4)
C1 C2 1.532(4)
C1 C6 1.558(3)
C1 C7 1.536(4)
C1 C8 1.546(4)
C1E H1EA 0.9600
C1E H1EB 0.9600
C1E H1EC 0.9600
C1E C1L 1.482(15)
C1F H1FA 0.9700
C1F H1FB 0.9700
C1F C1H 1.345(19)
C1H H1HA 0.9600
C1H H1HB 0.9600
C1H H1HC 0.9600
C1L H1LA 0.9700
C1L H1LB 0.9700
C2 H2A 0.9700
C2 H2B 0.9700
C2 C3 1.516(4)
C3 H3A 0.9700
C3 H3B 0.9700
C3 C4 1.496(5)
C4 C5 1.324(4)
C4 C23 1.530(4)
C5 H5A 0.9300
C5 C6 1.516(4)
C6 H6 0.9800
C6 C15 1.525(4)
C7 H7A 0.9600
C7 H7B 0.9600
C7 H7C 0.9600
C8 H8 0.9800
C8 C9 1.517(4)
C9 C10 1.382(4)
C9 C14 1.378(4)
C10 H10 0.9300
C10 C11 1.379(5)
C11 H11 0.9300
C11 C12 1.349(6)
C12 H12 0.9300
C12 C13 1.367(6)
C13 H13 0.9300
C13 C14 1.391(5)
C14 H14 0.9300
C15 H15A 0.9700
C15 H15B 0.9700
C16 C17 1.492(3)
C17 C18 1.389(4)
C17 C22 1.383(4)
C18 H18 0.9300
C18 C19 1.376(4)
C19 C20 1.375(4)
C20 H20 0.9300
C20 C21 1.371(4)
C21 C22 1.375(4)
C22 H22 0.9300
C23 H23 0.9800
C24 H24A 0.9700
C24 H24B 0.9700
C24 C25 1.478(7)
C25 H25A 0.9600
C25 H25B 0.9600
C25 H25C 0.9600
C26A H26A 0.9700
C26A H26B 0.9700
C26A C27A 1.536(12)
C27A H27A 0.9600
C27A H27B 0.9600
C27A H27C 0.9600
C28A H28A 0.9700
C28A H28B 0.9700
C28A C29A 1.474(16)
C29A H29A 0.9600
C29A H29B 0.9600
C29A H29C 0.9600
C30 H30A 0.9700
C30 H30B 0.9700
C30 C31 1.503(5)
C31 H31A 0.9600
C31 H31B 0.9600
C31 H31C 0.9600
C32A H32A 0.9700
C32A H32B 0.9700
C32A C33 1.343(8)
C32B H32C 0.9700
C32B H32D 0.9700
C32B C33 1.726(14)
C33 H33A 0.9600
C33 H33B 0.9600
C33 H33C 0.9600
C33 H33D 0.9600
C33 H33E 0.9600
C33 H33F 0.9600
C34A H34A 0.9700
C34A H34B 0.9700
C34A C35A 1.381(16)
C34B H34C 0.9700
C34B H34D 0.9700
C34B C35B 1.49(2)
C35A H35A 0.9600
C35A H35B 0.9600
C35A H35C 0.9600
C35B H35D 0.9600
C35B H35E 0.9600
C35B H35F 0.9600

loop_
_geom_torsion_atom_site_label_1
_geom_torsion_atom_site_label_2
_geom_torsion_atom_site_label_3
_geom_torsion_atom_site_label_4
_geom_torsion
O1 N6 C21 C20 -171.2(3)
O1 N6 C21 C22 8.9(4)
O2 N5 C19 C18 8.0(4)
O2 N5 C19 C20 -173.9(3)
O3 C16 C17 C18 179.4(2)
O3 C16 C17 C22 -1.3(4)
O4 C16 C17 C18 -1.0(4)
O4 C16 C17 C22 178.3(3)
O5 C8 C9 C10 42.4(4)
O5 C8 C9 C14 -135.5(3)
O6 N6 C21 C20 6.7(4)
O6 N6 C21 C22 -173.2(3)
O7 N5 C19 C18 -172.6(3)
O7 N5 C19 C20 5.6(4)
N5 C19 C20 C21 -176.4(2)
N6 C21 C22 C17 178.1(3)
C1 C2 C3 C4 42.0(4)
C1 C6 C15 O3 168.9(2)
C1 C8 C9 C10 -80.3(4)
C1 C8 C9 C14 101.8(3)
C1F Si1 C1L C1E -177.5(8)
C1F Si1 C23 Si2 101.4(5)
C1F Si1 C23 C4 -92.5(5)
C1F Si1 C24 C25 87.3(7)
C1L Si1 C23 Si2 -141.1(5)
C1L Si1 C23 C4 25.0(6)
C1L Si1 C24 C25 -26.5(8)
C2 C1 C6 C5 46.5(3)
C2 C1 C6 C15 -77.8(3)
C2 C1 C8 O5 175.7(2)
C2 C1 C8 C9 -59.5(3)
C2 C3 C4 C5 -11.0(4)
C2 C3 C4 C23 171.3(3)
C3 C4 C5 C6 -0.3(4)
C3 C4 C23 Si1 76.2(4)
C3 C4 C23 Si2 -116.4(3)
C4 C5 C6 C1 -18.6(4)
C4 C5 C6 C15 105.7(3)
C5 C4 C23 Si1 -101.4(4)
C5 C4 C23 Si2 65.9(4)
C5 C6 C15 O3 44.9(3)
C6 C1 C2 C3 -59.8(3)
C6 C1 C8 O5 56.2(3)
C6 C1 C8 C9 -179.0(2)
C7 C1 C2 C3 57.7(3)
C7 C1 C6 C5 -73.0(3)
C7 C1 C6 C15 162.8(2)
C7 C1 C8 O5 -62.7(3)
C7 C1 C8 C9 62.1(3)
C8 C1 C2 C3 179.2(2)
C8 C1 C6 C5 166.6(2)
C8 C1 C6 C15 42.4(3)
C8 C9 C10 C11 -179.1(3)
C8 C9 C14 C13 179.7(3)
C9 C10 C11 C12 0.3(6)
C10 C9 C14 C13 1.8(6)
C10 C11 C12 C13 0.1(7)
C11 C12 C13 C14 0.5(7)
C12 C13 C14 C9 -1.4(7)
C14 C9 C10 C11 -1.2(5)
C15 O3 C16 O4 -2.5(4)
C15 O3 C16 C17 177.2(2)
C16 O3 C15 C6 -159.9(2)
C16 C17 C18 C19 179.3(3)
C16 C17 C22 C21 -177.6(3)
C17 C18 C19 N5 176.3(2)
C17 C18 C19 C20 -1.8(4)
C18 C17 C22 C21 1.7(4)
C18 C19 C20 C21 1.6(4)
C19 C20 C21 N6 -179.7(3)
C19 C20 C21 C22 0.2(4)
C20 C21 C22 C17 -1.9(4)
C22 C17 C18 C19 0.0(4)
C23 Si1 C1L C1E 72.5(8)
C23 Si1 C24 C25 -175.3(6)
C23 Si1 C28A C29A -72.7(8)
C23 Si2 C30 C31 60.9(4)
C23 Si2 C32B C33 86.7(10)
C23 Si2 C34A C35A -66.6(11)
C23 C4 C5 C6 177.4(3)
C24 Si1 C1L C1E -73.9(8)
C24 Si1 C23 Si2 6.1(5)
C24 Si1 C23 C4 172.1(4)
C24 Si1 C28A C29A 72.9(8)
C26A Si1 C23 Si2 -98.3(5)
C26A Si1 C23 C4 67.8(5)
C26A Si1 C24 C25 -72.2(7)
C26A Si1 C28A C29A -179.0(8)
C28A Si1 C23 Si2 152.9(4)
C28A Si1 C23 C4 -41.0(5)
C28A Si1 C24 C25 37.3(8)
C30 Si2 C23 Si1 171.5(3)
C30 Si2 C23 C4 5.8(4)
C30 Si2 C32B C33 -60.6(9)
C30 Si2 C34A C35A 76.3(11)
C32A Si2 C23 Si1 65.8(4)
C32A Si2 C23 C4 -99.9(4)
C32A Si2 C30 C31 164.3(3)
C32A Si2 C34A C35A -173.3(10)
C32B Si2 C23 Si1 26.1(8)
C32B Si2 C23 C4 -139.7(7)
C32B Si2 C30 C31 -145.0(6)
C34A Si2 C23 Si1 -44.6(5)
C34A Si2 C23 C4 149.7(5)
C34A Si2 C30 C31 -83.6(5)
C34B Si2 C23 Si1 -86.6(6)
C34B Si2 C23 C4 107.7(6)
C34B Si2 C30 C31 -38.5(6)
C34B Si2 C32B C33 -164.0(9)
